data_7038617
loop_
_publ_author_name
'Wang, Shi'
'Xu, Wu-Tan'
'He, Wen-Rui'
'Takaishi, Shinya'
'Li, Yong-Hua'
'Yamashita, Masahiro'
'Huang, Wei'

_publ_section_title
;
 Structural insights into the counterion effects on the manganese(iii)
 spin crossover system with hexadentate Schiff-base ligands.
;
_journal_issue 13
_journal_name_full 'Dalton transactions (Cambridge, England : 2003)'
_journal_page_first 5676
_journal_page_last 5688
_journal_paper_doi 10.1039/c5dt04824a
_journal_volume 45
_journal_year 2016
_chemical_formula_sum 'C24 H32 Cl Mn N4 O8'
_chemical_formula_weight 594.93
_chemical_name_systematic
; 
 ? 
;
_space_group_IT_number 13
_symmetry_cell_setting monoclinic
_symmetry_space_group_name_Hall '-P 2yc'
_symmetry_space_group_name_H-M 'P 1 2/c 1'
_atom_sites_solution_hydrogens geom
_atom_sites_solution_primary direct
_atom_sites_solution_secondary difmap
_audit_creation_method SHELXL-97
_audit_update_record
;
2016-02-05 deposited with the CCDC.
2016-02-18 downloaded from the CCDC.
;
_cell_angle_alpha 90.00
_cell_angle_beta 96.61(3)
_cell_angle_gamma 90.00
_cell_formula_units_Z 4
_cell_length_a 17.778(4)
_cell_length_b 8.5035(17)
_cell_length_c 17.534(4)
_cell_measurement_reflns_used 9375
_cell_measurement_temperature 100(2)
_cell_measurement_theta_max 28.24
_cell_measurement_theta_min 2.58
_cell_volume 2633.1(10)
_computing_cell_refinement 'Bruker SMART'
_computing_data_collection 'Bruker SMART'
_computing_data_reduction 'Bruker SAINT'
_computing_molecular_graphics 'Bruker SHELXTL'
_computing_publication_material 'Bruker SHELXTL'
_computing_structure_refinement SHELXL
_computing_structure_solution SHELXS
_diffrn_ambient_temperature 100(2)
_diffrn_measured_fraction_theta_full 0.997
_diffrn_measured_fraction_theta_max 0.997
_diffrn_measurement_device_type 'CCD area detector'
_diffrn_measurement_method 'phi and omega scans'
_diffrn_radiation_monochromator graphite
_diffrn_radiation_source 'fine-focus sealed tube'
_diffrn_radiation_type MoK\a
_diffrn_radiation_wavelength 0.71073
_diffrn_reflns_av_R_equivalents 0.0795
_diffrn_reflns_av_sigmaI/netI 0.0753
_diffrn_reflns_limit_h_max 20
_diffrn_reflns_limit_h_min -21
_diffrn_reflns_limit_k_max 10
_diffrn_reflns_limit_k_min -8
_diffrn_reflns_limit_l_max 20
_diffrn_reflns_limit_l_min -20
_diffrn_reflns_number 17316
_diffrn_reflns_theta_full 25.00
_diffrn_reflns_theta_max 25.00
_diffrn_reflns_theta_min 3.09
_exptl_absorpt_coefficient_mu 0.658
_exptl_absorpt_correction_T_max 0.930
_exptl_absorpt_correction_T_min 0.888
_exptl_absorpt_correction_type multi-scan
_exptl_absorpt_process_details 'SADABS; Bruker, 2000'
_exptl_crystal_colour brown
_exptl_crystal_density_diffrn 1.501
_exptl_crystal_density_method 'not measured'
_exptl_crystal_description block
_exptl_crystal_F_000 1240
_exptl_crystal_size_max 0.33
_exptl_crystal_size_mid 0.15
_exptl_crystal_size_min 0.11
_refine_diff_density_max 0.733
_refine_diff_density_min -0.852
_refine_diff_density_rms 0.111
_refine_ls_extinction_method none
_refine_ls_goodness_of_fit_ref 1.126
_refine_ls_hydrogen_treatment mixed
_refine_ls_matrix_type full
_refine_ls_number_parameters 358
_refine_ls_number_reflns 4628
_refine_ls_number_restraints 1
_refine_ls_restrained_S_all 1.126
_refine_ls_R_factor_all 0.1171
_refine_ls_R_factor_gt 0.0985
_refine_ls_shift/su_max 0.000
_refine_ls_shift/su_mean 0.000
_refine_ls_structure_factor_coef Fsqd
_refine_ls_weighting_details 'calc w=1/[\s^2^(Fo^2^)+(0.0406P)^2^+22.3868P] where P=(Fo^2^+2Fc^2^)/3'
_refine_ls_weighting_scheme calc
_refine_ls_wR_factor_gt 0.2071
_refine_ls_wR_factor_ref 0.2181
_reflns_number_gt 3526
_reflns_number_total 4628
_reflns_threshold_expression >2sigma(I)
_cod_data_source_file c5dt04824a2.cif
_cod_data_source_block m1
_cod_depositor_comments
;
The following automatic conversions were performed:

'_symmetry_cell_setting' value 'Monoclinic' changed to 'monoclinic'
according to
/usr/data/users/saulius/crontab/automatic-downloads/rss-feeds/RSC/lib/dictionaries/cif_core.dic
dictionary named 'cif_core.dic' version 2.4.2 from 2011-04-26.

Automatic conversion script
Id: cif_fix_values 4268 2015-11-12 08:31:59Z antanas 

 Adding full bibliography for 7038613--7038620.cif.
;
_cod_original_sg_symbol_H-M P2/c
_cod_database_code 7038617

loop_
_symmetry_equiv_pos_as_xyz
'x, y, z'
'-x, y, -z+1/2'
'-x, -y, -z'
'x, -y, z-1/2'

loop_
_atom_site_label
_atom_site_type_symbol
_atom_site_fract_x
_atom_site_fract_y
_atom_site_fract_z
_atom_site_U_iso_or_equiv
_atom_site_adp_type
_atom_site_occupancy
_atom_site_symmetry_multiplicity
_atom_site_calc_flag
_atom_site_refinement_flags
C1 C 0.7725(6) 0.7943(11) 0.8844(5) 0.060(3) Uani 1 1 d .
H1 H 0.8141 0.8393 0.8616 0.090 Uiso 1 1 calc R
H2 H 0.7513 0.8721 0.9154 0.090 Uiso 1 1 calc R
H3 H 0.7345 0.7595 0.8447 0.090 Uiso 1 1 calc R
O1 O 0.7988(3) 0.6632(6) 0.9315(3) 0.0364(12) Uani 1 1 d .
C2 C 0.8263(4) 0.5355(8) 0.8952(4) 0.0300(16) Uani 1 1 d .
C3 C 0.8334(4) 0.3980(8) 0.9382(4) 0.0297(16) Uani 1 1 d .
H7 H 0.8184 0.3973 0.9872 0.036 Uiso 1 1 calc R
C4 C 0.8622(4) 0.2627(9) 0.9096(4) 0.0295(16) Uani 1 1 d .
C5 C 0.8891(4) 0.2618(8) 0.8366(4) 0.0265(15) Uani 1 1 d .
O2 O 0.9216(2) 0.1332(5) 0.8129(3) 0.0264(10) Uani 1 1 d .
Mn1 Mn 1.0000 0.14035(17) 0.7500 0.0257(4) Uani 1 2 d S
C6 C 0.8473(4) 0.5376(8) 0.8213(4) 0.0293(16) Uani 1 1 d .
H8 H 0.8400 0.6275 0.7912 0.035 Uiso 1 1 calc R
C7 C 0.8798(4) 0.4021(8) 0.7923(4) 0.0284(15) Uani 1 1 d .
C8 C 0.8949(4) 0.3967(8) 0.7133(4) 0.0273(15) Uani 1 1 d .
H9 H 0.8706 0.4702 0.6798 0.033 Uiso 1 1 calc R
N1 N 0.9394(3) 0.2978(6) 0.6855(3) 0.0258(12) Uani 1 1 d .
C9 C 0.9338(4) 0.2868(8) 0.6002(4) 0.0284(15) Uani 1 1 d .
H14 H 0.9839 0.2963 0.5837 0.034 Uiso 1 1 calc R
H15 H 0.9029 0.3725 0.5774 0.034 Uiso 1 1 calc R
C10 C 0.8988(4) 0.1305(8) 0.5728(4) 0.0308(16) Uani 1 1 d .
H16 H 0.8910 0.1315 0.5171 0.037 Uiso 1 1 calc R
H17 H 0.8493 0.1221 0.5908 0.037 Uiso 1 1 calc R
C11 C 0.9444(4) -0.0159(9) 0.5985(4) 0.0326(16) Uani 1 1 d .
H18 H 0.9202 -0.1077 0.5736 0.039 Uiso 1 1 calc R
H19 H 0.9947 -0.0073 0.5827 0.039 Uiso 1 1 calc R
N2 N 0.9505(3) -0.0370(7) 0.6829(3) 0.0264(13) Uani 1 1 d D
C12 C 0.9918(4) -0.1851(8) 0.7065(4) 0.0323(16) Uani 1 1 d .
H20 H 1.0388 -0.1904 0.6835 0.039 Uiso 1 1 calc R
H21 H 0.9612 -0.2757 0.6896 0.039 Uiso 1 1 calc R
C13 C 0.4189(11) 0.9044(19) 0.4887(7) 0.129(7) Uani 1 1 d .
H4 H 0.4324 0.9305 0.5418 0.194 Uiso 1 1 calc R
H5 H 0.3893 0.9881 0.4637 0.194 Uiso 1 1 calc R
H6 H 0.4641 0.8899 0.4643 0.194 Uiso 1 1 calc R
O3 O 0.3809(7) 0.7799(11) 0.4839(5) 0.112(4) Uani 1 1 d .
C14 C 0.4082(6) 0.6504(13) 0.5269(5) 0.063(3) Uani 1 1 d .
C15 C 0.3601(5) 0.5227(14) 0.5201(5) 0.061(3) Uani 1 1 d .
H10 H 0.3150 0.5294 0.4876 0.073 Uiso 1 1 calc R
C16 C 0.3766(4) 0.3879(12) 0.5593(4) 0.048(2) Uani 1 1 d .
H11 H 0.3427 0.3043 0.5530 0.057 Uiso 1 1 calc R
C17 C 0.4435(4) 0.3710(9) 0.6094(4) 0.0339(17) Uani 1 1 d .
O4 O 0.4568(3) 0.2341(6) 0.6480(3) 0.0358(12) Uani 1 1 d .
C18 C 0.4763(6) 0.6352(9) 0.5727(5) 0.052(2) Uani 1 1 d .
H12 H 0.5107 0.7181 0.5759 0.062 Uiso 1 1 calc R
C19 C 0.4948(4) 0.4957(9) 0.6149(4) 0.0359(18) Uani 1 1 d .
C20 C 0.5678(4) 0.4815(9) 0.6573(4) 0.0376(18) Uani 1 1 d .
H13 H 0.6058 0.5488 0.6447 0.045 Uiso 1 1 calc R
N4 N 0.5847(3) 0.3808(8) 0.7121(4) 0.0346(15) Uani 1 1 d .
C21 C 0.6652(4) 0.3621(11) 0.7429(5) 0.047(2) Uani 1 1 d .
H22 H 0.6710 0.3795 0.7979 0.057 Uiso 1 1 calc R
H23 H 0.6954 0.4401 0.7198 0.057 Uiso 1 1 calc R
C22 C 0.6935(4) 0.1983(11) 0.7259(5) 0.048(2) Uani 1 1 d .
H24 H 0.6854 0.1817 0.6709 0.058 Uiso 1 1 calc R
H25 H 0.7477 0.1950 0.7412 0.058 Uiso 1 1 calc R
C23 C 0.6576(4) 0.0640(11) 0.7644(5) 0.049(2) Uani 1 1 d .
H26 H 0.6869 -0.0307 0.7588 0.059 Uiso 1 1 calc R
H27 H 0.6593 0.0863 0.8188 0.059 Uiso 1 1 calc R
N3 N 0.5770(4) 0.0353(8) 0.7317(4) 0.0368(15) Uani 1 1 d .
C24 C 0.5426(5) -0.1063(10) 0.7629(5) 0.051(2) Uani 1 1 d .
H28 H 0.5517 -0.1059 0.8185 0.061 Uiso 1 1 calc R
H29 H 0.5655 -0.2003 0.7443 0.061 Uiso 1 1 calc R
Mn2 Mn 0.5000 0.23536(19) 0.7500 0.0313(4) Uani 1 2 d S
Cl1 Cl 0.74817(9) 0.7882(2) 0.62411(10) 0.0323(4) Uani 1 1 d .
O5 O 0.6689(2) 0.8054(6) 0.6345(3) 0.0329(12) Uani 1 1 d .
O6 O 0.7634(3) 0.8681(6) 0.5552(3) 0.0395(13) Uani 1 1 d .
O7 O 0.7938(3) 0.8558(8) 0.6902(3) 0.0499(16) Uani 1 1 d .
O8 O 0.7662(3) 0.6220(7) 0.6188(3) 0.0515(16) Uani 1 1 d .
H31 H 0.903(3) -0.047(10) 0.696(4) 0.05(2) Uiso 1 1 d D
H32 H 0.868(4) 0.172(9) 0.941(4) 0.04(2) Uiso 1 1 d .
H30 H 0.582(4) 0.031(9) 0.682(4) 0.03(2) Uiso 1 1 d .

loop_
_atom_site_aniso_label
_atom_site_aniso_U_11
_atom_site_aniso_U_22
_atom_site_aniso_U_33
_atom_site_aniso_U_23
_atom_site_aniso_U_13
_atom_site_aniso_U_12
C1 0.078(7) 0.049(6) 0.050(5) -0.008(4) -0.006(5) 0.029(5)
O1 0.036(3) 0.029(3) 0.045(3) 0.000(2) 0.006(2) 0.007(2)
C2 0.027(4) 0.028(4) 0.034(4) -0.005(3) 0.002(3) -0.004(3)
C3 0.025(3) 0.033(4) 0.031(4) -0.002(3) 0.003(3) 0.003(3)
C4 0.026(4) 0.036(4) 0.027(4) 0.006(3) 0.003(3) 0.007(3)
C5 0.020(3) 0.029(4) 0.029(4) -0.002(3) 0.000(3) 0.000(3)
O2 0.028(2) 0.021(3) 0.031(2) 0.002(2) 0.006(2) 0.001(2)
Mn1 0.0262(8) 0.0236(8) 0.0278(8) 0.000 0.0045(6) 0.000
C6 0.018(3) 0.028(4) 0.041(4) 0.000(3) -0.002(3) 0.003(3)
C7 0.025(3) 0.032(4) 0.028(4) 0.001(3) 0.003(3) 0.004(3)
C8 0.026(3) 0.024(4) 0.031(4) 0.001(3) -0.001(3) -0.002(3)
N1 0.028(3) 0.024(3) 0.026(3) -0.001(2) 0.005(2) -0.004(2)
C9 0.027(4) 0.028(4) 0.029(4) 0.002(3) -0.001(3) -0.001(3)
C10 0.034(4) 0.030(4) 0.028(4) 0.001(3) 0.000(3) -0.005(3)
C11 0.033(4) 0.036(4) 0.029(4) 0.000(3) 0.004(3) -0.007(3)
N2 0.025(3) 0.023(3) 0.031(3) 0.003(2) 0.003(2) 0.002(2)
C12 0.033(4) 0.028(4) 0.036(4) 0.003(3) 0.006(3) 0.004(3)
C13 0.24(2) 0.102(12) 0.053(7) 0.029(8) 0.043(10) 0.079(14)
O3 0.196(11) 0.073(6) 0.081(6) 0.031(5) 0.071(7) 0.043(7)
C14 0.084(8) 0.073(7) 0.037(5) 0.018(5) 0.022(5) 0.048(6)
C15 0.040(5) 0.103(9) 0.044(5) 0.020(5) 0.021(4) 0.016(6)
C16 0.032(4) 0.076(7) 0.036(4) 0.018(4) 0.007(3) 0.002(4)
C17 0.025(4) 0.045(5) 0.033(4) -0.005(3) 0.011(3) -0.001(3)
O4 0.031(3) 0.036(3) 0.041(3) 0.000(2) 0.005(2) -0.010(2)
C18 0.093(7) 0.027(4) 0.041(5) -0.003(4) 0.035(5) -0.003(4)
C19 0.038(4) 0.038(4) 0.035(4) -0.004(3) 0.017(3) -0.005(3)
C20 0.040(4) 0.039(5) 0.036(4) -0.007(4) 0.014(3) -0.010(4)
N4 0.024(3) 0.039(4) 0.042(4) -0.016(3) 0.007(3) -0.009(3)
C21 0.024(4) 0.071(6) 0.046(5) -0.020(4) 0.003(3) -0.013(4)
C22 0.024(4) 0.069(6) 0.054(5) -0.011(5) 0.009(4) 0.005(4)
C23 0.038(5) 0.062(6) 0.048(5) -0.006(4) 0.003(4) 0.031(4)
N3 0.036(3) 0.032(4) 0.043(4) 0.005(3) 0.010(3) 0.008(3)
C24 0.068(6) 0.037(5) 0.053(5) 0.003(4) 0.030(5) 0.008(4)
Mn2 0.0201(7) 0.0336(9) 0.0407(9) 0.000 0.0052(6) 0.000
Cl1 0.0221(8) 0.0430(11) 0.0325(9) 0.0077(8) 0.0059(7) 0.0029(7)
O5 0.016(2) 0.033(3) 0.052(3) -0.001(2) 0.012(2) 0.003(2)
O6 0.042(3) 0.049(3) 0.030(3) 0.011(2) 0.011(2) -0.013(3)
O7 0.026(3) 0.091(5) 0.032(3) -0.008(3) 0.000(2) 0.000(3)
O8 0.059(4) 0.045(4) 0.053(4) 0.015(3) 0.020(3) 0.027(3)

loop_
_atom_type_symbol
_atom_type_description
_atom_type_scat_dispersion_real
_atom_type_scat_dispersion_imag
_atom_type_scat_source
C C 0.0033 0.0016 'International Tables Vol C Tables 4.2.6.8 and 6.1.1.4'
H H 0.0000 0.0000 'International Tables Vol C Tables 4.2.6.8 and 6.1.1.4'
N N 0.0061 0.0033 'International Tables Vol C Tables 4.2.6.8 and 6.1.1.4'
O O 0.0106 0.0060 'International Tables Vol C Tables 4.2.6.8 and 6.1.1.4'
Cl Cl 0.1484 0.1585 'International Tables Vol C Tables 4.2.6.8 and 6.1.1.4'
Mn Mn 0.3368 0.7283 'International Tables Vol C Tables 4.2.6.8 and 6.1.1.4'

loop_
_geom_angle_atom_site_label_1
_geom_angle_atom_site_label_2
_geom_angle_atom_site_label_3
_geom_angle
_geom_angle_site_symmetry_1
_geom_angle_site_symmetry_3
O1 C1 H1 109.5 . .
O1 C1 H2 109.5 . .
H1 C1 H2 109.5 . .
O1 C1 H3 109.5 . .
H1 C1 H3 109.5 . .
H2 C1 H3 109.5 . .
C2 O1 C1 117.2(6) . .
O1 C2 C6 124.7(7) . .
O1 C2 C3 115.4(6) . .
C6 C2 C3 119.9(7) . .
C4 C3 C2 121.4(7) . .
C4 C3 H7 119.3 . .
C2 C3 H7 119.3 . .
C3 C4 C5 120.7(7) . .
C3 C4 H32 120(5) . .
C5 C4 H32 120(5) . .
O2 C5 C4 119.5(6) . .
O2 C5 C7 123.3(6) . .
C4 C5 C7 117.3(6) . .
C5 O2 Mn1 122.5(4) . .
O2 Mn1 O2 176.3(3) . 2_756
O2 Mn1 N1 94.5(2) . 2_756
O2 Mn1 N1 88.0(2) 2_756 2_756
O2 Mn1 N1 88.0(2) . .
O2 Mn1 N1 94.5(2) 2_756 .
N1 Mn1 N1 95.3(3) 2_756 .
O2 Mn1 N2 90.8(2) . .
O2 Mn1 N2 86.4(2) 2_756 .
N1 Mn1 N2 172.6(2) 2_756 .
N1 Mn1 N2 90.0(2) . .
O2 Mn1 N2 86.4(2) . 2_756
O2 Mn1 N2 90.8(2) 2_756 2_756
N1 Mn1 N2 90.0(2) 2_756 2_756
N1 Mn1 N2 172.6(2) . 2_756
N2 Mn1 N2 85.2(3) . 2_756
C2 C6 C7 119.4(7) . .
C2 C6 H8 120.3 . .
C7 C6 H8 120.3 . .
C6 C7 C5 121.1(6) . .
C6 C7 C8 120.1(6) . .
C5 C7 C8 118.3(6) . .
N1 C8 C7 125.1(6) . .
N1 C8 H9 117.5 . .
C7 C8 H9 117.5 . .
C8 N1 C9 116.6(6) . .
C8 N1 Mn1 122.7(5) . .
C9 N1 Mn1 119.9(4) . .
N1 C9 C10 110.4(5) . .
N1 C9 H14 109.6 . .
C10 C9 H14 109.6 . .
N1 C9 H15 109.6 . .
C10 C9 H15 109.6 . .
H14 C9 H15 108.1 . .
C9 C10 C11 115.8(6) . .
C9 C10 H16 108.3 . .
C11 C10 H16 108.3 . .
C9 C10 H17 108.3 . .
C11 C10 H17 108.3 . .
H16 C10 H17 107.4 . .
N2 C11 C10 111.7(6) . .
N2 C11 H18 109.3 . .
C10 C11 H18 109.3 . .
N2 C11 H19 109.3 . .
C10 C11 H19 109.3 . .
H18 C11 H19 107.9 . .
C11 N2 C12 110.9(5) . .
C11 N2 Mn1 117.5(4) . .
C12 N2 Mn1 107.2(4) . .
C11 N2 H31 108(5) . .
C12 N2 H31 107(5) . .
Mn1 N2 H31 106(5) . .
N2 C12 C12 108.1(4) . 2_756
N2 C12 H20 110.1 . .
C12 C12 H20 110.1 2_756 .
N2 C12 H21 110.1 . .
C12 C12 H21 110.1 2_756 .
H20 C12 H21 108.4 . .
O3 C13 H4 109.5 . .
O3 C13 H5 109.5 . .
H4 C13 H5 109.5 . .
O3 C13 H6 109.5 . .
H4 C13 H6 109.5 . .
H5 C13 H6 109.5 . .
C13 O3 C14 118.8(14) . .
C15 C14 C18 118.0(9) . .
C15 C14 O3 113.8(10) . .
C18 C14 O3 128.1(12) . .
C16 C15 C14 121.9(9) . .
C16 C15 H10 119.1 . .
C14 C15 H10 119.1 . .
C15 C16 C17 121.6(9) . .
C15 C16 H11 119.2 . .
C17 C16 H11 119.2 . .
O4 C17 C19 122.9(7) . .
O4 C17 C16 119.2(7) . .
C19 C17 C16 117.8(8) . .
C17 O4 Mn2 120.3(4) . .
C14 C18 C19 121.1(9) . .
C14 C18 H12 119.4 . .
C19 C18 H12 119.4 . .
C17 C19 C18 119.3(8) . .
C17 C19 C20 121.5(7) . .
C18 C19 C20 119.0(8) . .
N4 C20 C19 124.1(7) . .
N4 C20 H13 117.9 . .
C19 C20 H13 117.9 . .
C20 N4 C21 118.2(7) . .
C20 N4 Mn2 120.4(5) . .
C21 N4 Mn2 121.2(5) . .
N4 C21 C22 110.8(6) . .
N4 C21 H22 109.5 . .
C22 C21 H22 109.5 . .
N4 C21 H23 109.5 . .
C22 C21 H23 109.5 . .
H22 C21 H23 108.1 . .
C23 C22 C21 116.2(7) . .
C23 C22 H24 108.2 . .
C21 C22 H24 108.2 . .
C23 C22 H25 108.2 . .
C21 C22 H25 108.2 . .
H24 C22 H25 107.4 . .
N3 C23 C22 112.8(7) . .
N3 C23 H26 109.0 . .
C22 C23 H26 109.0 . .
N3 C23 H27 109.0 . .
C22 C23 H27 109.0 . .
H26 C23 H27 107.8 . .
C24 N3 C23 114.0(7) . .
C24 N3 Mn2 106.4(5) . .
C23 N3 Mn2 113.4(5) . .
C24 N3 H30 115(5) . .
C23 N3 H30 101(5) . .
Mn2 N3 H30 107(5) . .
N3 C24 C24 109.1(6) . 2_656
N3 C24 H28 109.9 . .
C24 C24 H28 109.9 2_656 .
N3 C24 H29 109.9 . .
C24 C24 H29 109.9 2_656 .
H28 C24 H29 108.3 . .
O4 Mn2 O4 179.3(3) 2_656 .
O4 Mn2 N4 94.3(2) 2_656 .
O4 Mn2 N4 86.1(2) . .
O4 Mn2 N4 86.1(2) 2_656 2_656
O4 Mn2 N4 94.3(2) . 2_656
N4 Mn2 N4 108.4(3) . 2_656
O4 Mn2 N3 92.9(2) 2_656 2_656
O4 Mn2 N3 86.6(2) . 2_656
N4 Mn2 N3 164.3(2) . 2_656
N4 Mn2 N3 86.0(2) 2_656 2_656
O4 Mn2 N3 86.6(2) 2_656 .
O4 Mn2 N3 92.9(2) . .
N4 Mn2 N3 86.0(2) . .
N4 Mn2 N3 164.3(2) 2_656 .
N3 Mn2 N3 80.5(3) 2_656 .
O6 Cl1 O5 109.7(3) . .
O6 Cl1 O8 110.0(3) . .
O5 Cl1 O8 109.3(3) . .
O6 Cl1 O7 109.9(3) . .
O5 Cl1 O7 108.8(3) . .
O8 Cl1 O7 109.2(4) . .

loop_
_geom_bond_atom_site_label_1
_geom_bond_atom_site_label_2
_geom_bond_distance
_geom_bond_site_symmetry_2
C1 O1 1.433(9) .
C1 H1 0.9600 .
C1 H2 0.9600 .
C1 H3 0.9600 .
O1 C2 1.377(8) .
C2 C6 1.390(10) .
C2 C3 1.389(10) .
C3 C4 1.377(10) .
C3 H7 0.9300 .
C4 C5 1.417(9) .
C4 H32 0.94(8) .
C5 O2 1.326(8) .
C5 C7 1.422(10) .
O2 Mn1 1.875(4) .
Mn1 O2 1.875(4) 2_756
Mn1 N1 1.988(6) 2_756
Mn1 N1 1.988(6) .
Mn1 N2 2.049(6) .
Mn1 N2 2.049(6) 2_756
C6 C7 1.409(9) .
C6 H8 0.9300 .
C7 C8 1.443(9) .
C8 N1 1.288(8) .
C8 H9 0.9300 .
N1 C9 1.491(8) .
C9 C10 1.522(9) .
C9 H14 0.9700 .
C9 H15 0.9700 .
C10 C11 1.525(10) .
C10 H16 0.9700 .
C10 H17 0.9700 .
C11 N2 1.481(9) .
C11 H18 0.9700 .
C11 H19 0.9700 .
N2 C12 1.492(9) .
N2 H31 0.90(4) .
C12 C12 1.519(13) 2_756
C12 H20 0.9700 .
C12 H21 0.9700 .
C13 O3 1.253(19) .
C13 H4 0.9600 .
C13 H5 0.9600 .
C13 H6 0.9600 .
O3 C14 1.390(12) .
C14 C15 1.379(15) .
C14 C18 1.381(14) .
C15 C16 1.352(13) .
C15 H10 0.9300 .
C16 C17 1.401(10) .
C16 H11 0.9300 .
C17 O4 1.353(9) .
C17 C19 1.395(10) .
O4 Mn2 1.864(5) .
C18 C19 1.417(11) .
C18 H12 0.9300 .
C19 C20 1.425(11) .
C20 N4 1.298(10) .
C20 H13 0.9300 .
N4 C21 1.478(9) .
N4 Mn2 2.114(6) .
C21 C22 1.521(12) .
C21 H22 0.9700 .
C21 H23 0.9700 .
C22 C23 1.504(12) .
C22 H24 0.9700 .
C22 H25 0.9700 .
C23 N3 1.502(10) .
C23 H26 0.9700 .
C23 H27 0.9700 .
N3 C24 1.483(10) .
N3 Mn2 2.229(6) .
N3 H30 0.89(7) .
C24 C24 1.531(18) 2_656
C24 H28 0.9700 .
C24 H29 0.9700 .
Mn2 O4 1.864(5) 2_656
Mn2 N4 2.114(6) 2_656
Mn2 N3 2.229(6) 2_656
Cl1 O6 1.438(5) .
Cl1 O5 1.448(4) .
Cl1 O8 1.454(6) .
Cl1 O7 1.454(5) .
